data_7029223
loop_
_publ_author_name
'Byrne, Joseph P.'
'Kitchen, Jonathan A.'
'Kotova, Oxana'
'Leigh, Vivienne'
'Bell, Alan P.'
'Boland, John J.'
'Albrecht, Martin'
'Gunnlaugsson, Thorfinnur'

_publ_section_title
;
 Synthesis, structural, photophysical and electrochemical studies of
 various d-metal complexes of btp [2,6-bis(1,2,3-triazol-4-yl)pyridine]
 ligands that give rise to the formation of metallo-supramolecular gels.
;
_journal_issue 1
_journal_name_full 'Dalton transactions (Cambridge, England : 2003)'
_journal_page_first 196
_journal_page_last 209
_journal_paper_doi 10.1039/c3dt52309h
_journal_volume 43
_journal_year 2014
_chemical_formula_sum 'C27 H23 N7 O4'
_chemical_formula_weight 509.52
_chemical_name_systematic
; 
 ? 
;
_space_group_IT_number 2
_symmetry_cell_setting triclinic
_symmetry_space_group_name_Hall '-P 1'
_symmetry_space_group_name_H-M 'P -1'
_atom_sites_solution_hydrogens geom
_atom_sites_solution_primary direct
_atom_sites_solution_secondary difmap
_audit_creation_method SHELXL-97
_cell_angle_alpha 92.45(3)
_cell_angle_beta 101.17(3)
_cell_angle_gamma 100.30(3)
_cell_formula_units_Z 2
_cell_length_a 6.3501(13)
_cell_length_b 12.965(3)
_cell_length_c 14.859(3)
_cell_measurement_reflns_used 3850
_cell_measurement_temperature 108(2)
_cell_measurement_theta_max 31.2592
_cell_measurement_theta_min 2.2114
_cell_volume 1177.0(5)
_computing_structure_refinement 'SHELXL-97 (Sheldrick, 1997)'
_computing_structure_solution 'SHELXS-97 (Sheldrick, 1990)'
_diffrn_ambient_temperature 108(2)
_diffrn_measured_fraction_theta_full 0.958
_diffrn_measured_fraction_theta_max 0.958
_diffrn_measurement_device_type 'Rigaku saturn 724'
_diffrn_measurement_method '\f and \w scans'
_diffrn_radiation_monochromator graphite
_diffrn_radiation_source 'fine-focus sealed tube'
_diffrn_radiation_type MoK\a
_diffrn_radiation_wavelength 0.71073
_diffrn_reflns_av_R_equivalents 0.0380
_diffrn_reflns_av_sigmaI/netI 0.0356
_diffrn_reflns_limit_h_max 7
_diffrn_reflns_limit_h_min -7
_diffrn_reflns_limit_k_max 15
_diffrn_reflns_limit_k_min -13
_diffrn_reflns_limit_l_max 17
_diffrn_reflns_limit_l_min -17
_diffrn_reflns_number 13407
_diffrn_reflns_theta_full 25.00
_diffrn_reflns_theta_max 25.00
_diffrn_reflns_theta_min 2.21
_exptl_absorpt_coefficient_mu 0.101
_exptl_absorpt_correction_T_max 1.0000
_exptl_absorpt_correction_T_min 0.8007
_exptl_absorpt_correction_type multi-scan
_exptl_absorpt_process_details Crystalclear
_exptl_crystal_colour yellow
_exptl_crystal_density_diffrn 1.438
_exptl_crystal_density_method 'not measured'
_exptl_crystal_description plate
_exptl_crystal_F_000 532
_exptl_crystal_size_max 0.60
_exptl_crystal_size_mid 0.15
_exptl_crystal_size_min 0.10
_refine_diff_density_max 0.183
_refine_diff_density_min -0.196
_refine_diff_density_rms 0.046
_refine_ls_extinction_method none
_refine_ls_goodness_of_fit_ref 1.214
_refine_ls_hydrogen_treatment constr
_refine_ls_matrix_type full
_refine_ls_number_parameters 345
_refine_ls_number_reflns 3981
_refine_ls_number_restraints 0
_refine_ls_restrained_S_all 1.214
_refine_ls_R_factor_all 0.0720
_refine_ls_R_factor_gt 0.0639
_refine_ls_shift/su_max 0.000
_refine_ls_shift/su_mean 0.000
_refine_ls_structure_factor_coef Fsqd
_refine_ls_weighting_details 'calc w=1/[\s^2^(Fo^2^)+(0.0356P)^2^+0.8968P] where P=(Fo^2^+2Fc^2^)/3'
_refine_ls_weighting_scheme calc
_refine_ls_wR_factor_gt 0.1262
_refine_ls_wR_factor_ref 0.1304
_reflns_number_gt 3614
_reflns_number_total 3981
_reflns_threshold_expression >2sigma(I)
_cod_data_source_file c3dt52309h.txt
_cod_data_source_block jpb028
_cod_original_cell_volume 1176.9(4)
_cod_original_sg_symbol_H-M P-1
_cod_database_code 7029223

loop_
_symmetry_equiv_pos_as_xyz
'x, y, z'
'-x, -y, -z'

loop_
_atom_site_label
_atom_site_type_symbol
_atom_site_fract_x
_atom_site_fract_y
_atom_site_fract_z
_atom_site_U_iso_or_equiv
_atom_site_adp_type
_atom_site_occupancy
_atom_site_symmetry_multiplicity
_atom_site_calc_flag
_atom_site_refinement_flags
O1 O 0.7000(3) 0.62807(15) 1.06699(12) 0.0346(5) Uani 1 1 d .
O2 O 1.0660(3) 0.64617(15) 1.10776(13) 0.0390(5) Uani 1 1 d .
O3 O 0.7985(3) -0.10423(15) 1.13879(13) 0.0374(5) Uani 1 1 d .
O4 O 0.4314(3) -0.14009(15) 1.09124(12) 0.0360(5) Uani 1 1 d .
N1 N 1.0288(3) 0.52542(15) 0.62993(14) 0.0232(5) Uani 1 1 d .
N2 N 1.2031(3) 0.57120(16) 0.59625(14) 0.0261(5) Uani 1 1 d .
N3 N 1.3066(3) 0.49597(16) 0.57667(14) 0.0264(5) Uani 1 1 d .
N4 N 1.1562(3) 0.21518(15) 0.60828(13) 0.0222(5) Uani 1 1 d .
N5 N 1.1452(3) -0.06882(16) 0.61009(15) 0.0270(5) Uani 1 1 d .
N6 N 0.9941(4) -0.13983(16) 0.63479(15) 0.0273(5) Uani 1 1 d .
N7 N 0.8462(3) -0.08805(15) 0.66099(14) 0.0242(5) Uani 1 1 d .
C1 C 0.6911(5) 0.6384(2) 1.16354(18) 0.0397(7) Uani 1 1 d .
H1A H 0.7435 0.5796 1.1942 0.048 Uiso 1 1 calc R
H1B H 0.5399 0.6377 1.1696 0.048 Uiso 1 1 calc R
H1C H 0.7838 0.7049 1.1922 0.048 Uiso 1 1 calc R
C2 C 0.9014(5) 0.63248(19) 1.04880(19) 0.0311(6) Uani 1 1 d .
C3 C 0.8926(4) 0.61821(19) 0.94783(18) 0.0279(6) Uani 1 1 d .
C4 C 0.6956(4) 0.5968(2) 0.88456(18) 0.0298(6) Uani 1 1 d .
H4 H 0.5617 0.5897 0.9053 0.036 Uiso 1 1 calc R
C5 C 0.6934(4) 0.5858(2) 0.79072(18) 0.0298(6) Uani 1 1 d .
H5 H 0.5575 0.5704 0.7480 0.036 Uiso 1 1 calc R
C6 C 0.8867(4) 0.59688(18) 0.75887(17) 0.0242(5) Uani 1 1 d .
C7 C 1.0844(4) 0.6184(2) 0.82259(18) 0.0280(6) Uani 1 1 d .
H7 H 1.2182 0.6264 0.8017 0.034 Uiso 1 1 calc R
C8 C 1.0881(4) 0.6285(2) 0.91679(19) 0.0303(6) Uani 1 1 d .
H8 H 1.2237 0.6422 0.9597 0.036 Uiso 1 1 calc R
C9 C 0.8800(4) 0.58946(19) 0.65653(17) 0.0260(6) Uani 1 1 d .
H9A H 0.7289 0.5590 0.6238 0.031 Uiso 1 1 calc R
H9B H 0.9183 0.6612 0.6368 0.031 Uiso 1 1 calc R
C10 C 1.0210(4) 0.42055(18) 0.63233(17) 0.0236(5) Uani 1 1 d .
H10 H 0.9158 0.3707 0.6531 0.028 Uiso 1 1 calc R
C11 C 1.1976(4) 0.40181(18) 0.59831(16) 0.0218(5) Uani 1 1 d .
C12 C 1.2763(4) 0.30306(18) 0.58450(16) 0.0212(5) Uani 1 1 d .
C13 C 1.4653(4) 0.30351(19) 0.54922(16) 0.0244(6) Uani 1 1 d .
H13 H 1.5429 0.3668 0.5322 0.029 Uiso 1 1 calc R
C14 C 1.5367(4) 0.2091(2) 0.53971(17) 0.0256(6) Uani 1 1 d .
H14 H 1.6663 0.2069 0.5173 0.031 Uiso 1 1 calc R
C15 C 1.4154(4) 0.11812(19) 0.56352(16) 0.0243(5) Uani 1 1 d .
H15 H 1.4608 0.0526 0.5576 0.029 Uiso 1 1 calc R
C16 C 1.2266(4) 0.12414(18) 0.59616(16) 0.0222(5) Uani 1 1 d .
C17 C 1.0918(4) 0.02821(18) 0.62055(16) 0.0216(5) Uani 1 1 d .
C18 C 0.9017(4) 0.01684(19) 0.65297(16) 0.0247(6) Uani 1 1 d .
H18 H 0.8256 0.0704 0.6667 0.030 Uiso 1 1 calc R
C19 C 0.6522(4) -0.14733(19) 0.68789(17) 0.0252(6) Uani 1 1 d .
H19A H 0.6376 -0.2226 0.6682 0.030 Uiso 1 1 calc R
H19B H 0.5214 -0.1232 0.6546 0.030 Uiso 1 1 calc R
C20 C 0.6557(4) -0.13690(18) 0.78989(17) 0.0246(6) Uani 1 1 d .
C21 C 0.4567(4) -0.1480(2) 0.81765(18) 0.0302(6) Uani 1 1 d .
H21 H 0.3244 -0.1593 0.7728 0.036 Uiso 1 1 calc R
C22 C 0.4501(4) -0.1427(2) 0.91056(18) 0.0311(6) Uani 1 1 d .
H22 H 0.3133 -0.1497 0.9288 0.037 Uiso 1 1 calc R
C23 C 0.6419(4) -0.12737(19) 0.97701(17) 0.0269(6) Uani 1 1 d .
C24 C 0.8410(4) -0.11672(19) 0.94943(18) 0.0282(6) Uani 1 1 d .
H24 H 0.9731 -0.1067 0.9944 0.034 Uiso 1 1 calc R
C25 C 0.8481(4) -0.12061(19) 0.85636(17) 0.0278(6) Uani 1 1 d .
H25 H 0.9851 -0.1121 0.8381 0.033 Uiso 1 1 calc R
C26 C 0.6384(4) -0.1219(2) 1.07710(18) 0.0298(6) Uani 1 1 d .
C27 C 0.4066(5) -0.1363(2) 1.18594(18) 0.0388(7) Uani 1 1 d .
H27A H 0.4579 -0.1960 1.2154 0.047 Uiso 1 1 calc R
H27B H 0.2521 -0.1399 1.1879 0.047 Uiso 1 1 calc R
H27C H 0.4930 -0.0704 1.2187 0.047 Uiso 1 1 calc R

loop_
_atom_site_aniso_label
_atom_site_aniso_U_11
_atom_site_aniso_U_22
_atom_site_aniso_U_33
_atom_site_aniso_U_23
_atom_site_aniso_U_13
_atom_site_aniso_U_12
O1 0.0419(12) 0.0387(11) 0.0264(10) 0.0016(8) 0.0136(8) 0.0089(9)
O2 0.0417(12) 0.0404(11) 0.0311(11) -0.0006(8) 0.0022(9) 0.0042(9)
O3 0.0368(11) 0.0421(12) 0.0283(11) 0.0034(8) 0.0019(9) -0.0007(9)
O4 0.0349(11) 0.0464(12) 0.0271(10) 0.0019(8) 0.0118(8) 0.0031(9)
N1 0.0242(11) 0.0222(11) 0.0253(11) 0.0032(8) 0.0093(9) 0.0049(9)
N2 0.0278(12) 0.0232(11) 0.0300(12) 0.0029(9) 0.0110(9) 0.0063(9)
N3 0.0304(12) 0.0211(11) 0.0293(12) 0.0037(8) 0.0113(9) 0.0034(9)
N4 0.0254(11) 0.0205(10) 0.0211(11) 0.0019(8) 0.0061(8) 0.0034(9)
N5 0.0276(12) 0.0241(11) 0.0315(12) 0.0034(9) 0.0094(9) 0.0071(9)
N6 0.0319(12) 0.0232(11) 0.0305(12) 0.0051(9) 0.0112(10) 0.0085(10)
N7 0.0265(12) 0.0219(11) 0.0265(11) 0.0040(8) 0.0090(9) 0.0059(9)
C1 0.059(2) 0.0366(16) 0.0264(15) 0.0017(12) 0.0157(14) 0.0089(14)
C2 0.0384(17) 0.0207(13) 0.0348(15) 0.0026(11) 0.0081(13) 0.0064(12)
C3 0.0328(15) 0.0220(13) 0.0293(14) 0.0013(10) 0.0062(11) 0.0067(11)
C4 0.0288(15) 0.0331(14) 0.0302(14) 0.0012(11) 0.0115(11) 0.0079(12)
C5 0.0263(14) 0.0328(14) 0.0302(14) 0.0022(11) 0.0070(11) 0.0043(11)
C6 0.0302(14) 0.0168(12) 0.0271(14) 0.0009(10) 0.0086(11) 0.0056(10)
C7 0.0266(14) 0.0277(13) 0.0316(14) 0.0013(11) 0.0104(11) 0.0055(11)
C8 0.0274(14) 0.0299(14) 0.0332(15) 0.0003(11) 0.0053(11) 0.0063(11)
C9 0.0292(14) 0.0208(12) 0.0313(14) 0.0038(10) 0.0095(11) 0.0089(11)
C10 0.0250(13) 0.0171(12) 0.0289(13) 0.0033(9) 0.0070(10) 0.0023(10)
C11 0.0228(13) 0.0219(12) 0.0197(12) 0.0025(9) 0.0030(10) 0.0031(10)
C12 0.0224(13) 0.0217(12) 0.0188(12) 0.0001(9) 0.0040(10) 0.0032(10)
C13 0.0271(14) 0.0227(12) 0.0239(13) 0.0021(10) 0.0088(10) 0.0020(10)
C14 0.0236(13) 0.0306(14) 0.0244(13) 0.0003(10) 0.0100(10) 0.0055(11)
C15 0.0301(14) 0.0229(13) 0.0220(13) 0.0004(9) 0.0072(10) 0.0092(11)
C16 0.0260(13) 0.0225(12) 0.0187(12) 0.0025(9) 0.0040(10) 0.0061(10)
C17 0.0257(13) 0.0204(12) 0.0202(12) 0.0005(9) 0.0052(10) 0.0078(10)
C18 0.0301(14) 0.0221(12) 0.0233(13) 0.0025(10) 0.0063(11) 0.0079(11)
C19 0.0248(13) 0.0246(13) 0.0269(13) 0.0040(10) 0.0088(10) 0.0025(10)
C20 0.0262(14) 0.0187(12) 0.0305(14) 0.0058(10) 0.0087(11) 0.0041(10)
C21 0.0253(14) 0.0360(15) 0.0288(14) 0.0062(11) 0.0037(11) 0.0053(12)
C22 0.0263(14) 0.0358(15) 0.0323(15) 0.0059(11) 0.0098(11) 0.0042(12)
C23 0.0297(15) 0.0232(13) 0.0283(14) 0.0034(10) 0.0083(11) 0.0039(11)
C24 0.0289(15) 0.0252(13) 0.0290(14) 0.0030(10) 0.0034(11) 0.0035(11)
C25 0.0255(14) 0.0275(13) 0.0309(15) 0.0020(11) 0.0085(11) 0.0034(11)
C26 0.0353(16) 0.0236(13) 0.0317(15) 0.0033(11) 0.0099(12) 0.0047(11)
C27 0.0519(19) 0.0397(16) 0.0259(15) -0.0020(12) 0.0164(13) 0.0035(14)

loop_
_atom_type_symbol
_atom_type_description
_atom_type_scat_dispersion_real
_atom_type_scat_dispersion_imag
_atom_type_scat_source
C C 0.0033 0.0016 'International Tables Vol C Tables 4.2.6.8 and 6.1.1.4'
H H 0.0000 0.0000 'International Tables Vol C Tables 4.2.6.8 and 6.1.1.4'
N N 0.0061 0.0033 'International Tables Vol C Tables 4.2.6.8 and 6.1.1.4'
O O 0.0106 0.0060 'International Tables Vol C Tables 4.2.6.8 and 6.1.1.4'

loop_
_geom_angle_atom_site_label_1
_geom_angle_atom_site_label_2
_geom_angle_atom_site_label_3
_geom_angle
C2 O1 C1 115.6(2)
C26 O4 C27 116.6(2)
N2 N1 C10 110.7(2)
N2 N1 C9 119.82(19)
C10 N1 C9 129.5(2)
N3 N2 N1 107.24(19)
N2 N3 C11 108.7(2)
C16 N4 C12 116.7(2)
N6 N5 C17 108.5(2)
N5 N6 N7 107.23(19)
N6 N7 C18 110.9(2)
N6 N7 C19 119.71(19)
C18 N7 C19 129.3(2)
O1 C1 H1A 109.5
O1 C1 H1B 109.5
H1A C1 H1B 109.5
O1 C1 H1C 109.5
H1A C1 H1C 109.5
H1B C1 H1C 109.5
O2 C2 O1 123.4(3)
O2 C2 C3 125.1(3)
O1 C2 C3 111.5(2)
C4 C3 C8 119.5(2)
C4 C3 C2 121.7(2)
C8 C3 C2 118.8(2)
C3 C4 C5 120.2(3)
C3 C4 H4 119.9
C5 C4 H4 119.9
C6 C5 C4 120.9(2)
C6 C5 H5 119.6
C4 C5 H5 119.6
C5 C6 C7 118.8(2)
C5 C6 C9 119.8(2)
C7 C6 C9 121.4(2)
C6 C7 C8 120.7(2)
C6 C7 H7 119.6
C8 C7 H7 119.6
C3 C8 C7 119.9(2)
C3 C8 H8 120.0
C7 C8 H8 120.0
N1 C9 C6 113.2(2)
N1 C9 H9A 108.9
C6 C9 H9A 108.9
N1 C9 H9B 108.9
C6 C9 H9B 108.9
H9A C9 H9B 107.8
N1 C10 C11 105.2(2)
N1 C10 H10 127.4
C11 C10 H10 127.4
C10 C11 N3 108.2(2)
C10 C11 C12 130.7(2)
N3 C11 C12 121.1(2)
N4 C12 C13 123.6(2)
N4 C12 C11 116.0(2)
C13 C12 C11 120.4(2)
C14 C13 C12 118.4(2)
C14 C13 H13 120.8
C12 C13 H13 120.8
C15 C14 C13 118.8(2)
C15 C14 H14 120.6
C13 C14 H14 120.6
C14 C15 C16 119.1(2)
C14 C15 H15 120.4
C16 C15 H15 120.4
N4 C16 C15 123.4(2)
N4 C16 C17 116.3(2)
C15 C16 C17 120.3(2)
N5 C17 C18 108.8(2)
N5 C17 C16 121.6(2)
C18 C17 C16 129.6(2)
N7 C18 C17 104.6(2)
N7 C18 H18 127.7
C17 C18 H18 127.7
N7 C19 C20 114.4(2)
N7 C19 H19A 108.7
C20 C19 H19A 108.7
N7 C19 H19B 108.7
C20 C19 H19B 108.7
H19A C19 H19B 107.6
C21 C20 C25 119.1(2)
C21 C20 C19 118.0(2)
C25 C20 C19 122.8(2)
C22 C21 C20 120.4(2)
C22 C21 H21 119.8
C20 C21 H21 119.8
C21 C22 C23 120.5(3)
C21 C22 H22 119.7
C23 C22 H22 119.7
C24 C23 C22 119.2(2)
C24 C23 C26 119.4(2)
C22 C23 C26 121.4(2)
C23 C24 C25 120.4(2)
C23 C24 H24 119.8
C25 C24 H24 119.8
C20 C25 C24 120.4(2)
C20 C25 H25 119.8
C24 C25 H25 119.8
O3 C26 O4 123.5(2)
O3 C26 C23 125.1(3)
O4 C26 C23 111.4(2)
O4 C27 H27A 109.5
O4 C27 H27B 109.5
H27A C27 H27B 109.5
O4 C27 H27C 109.5
H27A C27 H27C 109.5
H27B C27 H27C 109.5

loop_
_geom_bond_atom_site_label_1
_geom_bond_atom_site_label_2
_geom_bond_distance
O1 C2 1.349(3)
O1 C1 1.448(3)
O2 C2 1.207(3)
O3 C26 1.210(3)
O4 C26 1.352(3)
O4 C27 1.446(3)
N1 N2 1.354(3)
N1 C10 1.354(3)
N1 C9 1.462(3)
N2 N3 1.322(3)
N3 C11 1.375(3)
N4 C16 1.352(3)
N4 C12 1.354(3)
N5 N6 1.324(3)
N5 C17 1.370(3)
N6 N7 1.352(3)
N7 C18 1.359(3)
N7 C19 1.465(3)
C1 H1A 0.9800
C1 H1B 0.9800
C1 H1C 0.9800
C2 C3 1.493(4)
C3 C4 1.387(4)
C3 C8 1.392(4)
C4 C5 1.393(4)
C4 H4 0.9500
C5 C6 1.385(4)
C5 H5 0.9500
C6 C7 1.394(4)
C6 C9 1.511(3)
C7 C8 1.396(4)
C7 H7 0.9500
C8 H8 0.9500
C9 H9A 0.9900
C9 H9B 0.9900
C10 C11 1.370(3)
C10 H10 0.9500
C11 C12 1.476(3)
C12 C13 1.399(3)
C13 C14 1.391(3)
C13 H13 0.9500
C14 C15 1.387(3)
C14 H14 0.9500
C15 C16 1.391(3)
C15 H15 0.9500
C16 C17 1.480(3)
C17 C18 1.371(3)
C18 H18 0.9500
C19 C20 1.511(3)
C19 H19A 0.9900
C19 H19B 0.9900
C20 C21 1.389(4)
C20 C25 1.391(4)
C21 C22 1.388(4)
C21 H21 0.9500
C22 C23 1.389(4)
C22 H22 0.9500
C23 C24 1.389(4)
C23 C26 1.491(4)
C24 C25 1.392(4)
C24 H24 0.9500
C25 H25 0.9500
C27 H27A 0.9800
C27 H27B 0.9800
C27 H27C 0.9800

loop_
_geom_torsion_atom_site_label_1
_geom_torsion_atom_site_label_2
_geom_torsion_atom_site_label_3
_geom_torsion_atom_site_label_4
_geom_torsion
C10 N1 N2 N3 0.3(3)
C9 N1 N2 N3 -179.0(2)
N1 N2 N3 C11 -0.2(3)
C17 N5 N6 N7 -0.2(3)
N5 N6 N7 C18 0.2(3)
N5 N6 N7 C19 177.0(2)
C1 O1 C2 O2 -1.4(4)
C1 O1 C2 C3 178.5(2)
O2 C2 C3 C4 176.2(3)
O1 C2 C3 C4 -3.7(3)
O2 C2 C3 C8 -4.8(4)
O1 C2 C3 C8 175.3(2)
C8 C3 C4 C5 -0.1(4)
C2 C3 C4 C5 178.9(2)
C3 C4 C5 C6 -0.6(4)
C4 C5 C6 C7 0.6(4)
C4 C5 C6 C9 -177.2(2)
C5 C6 C7 C8 0.1(4)
C9 C6 C7 C8 177.9(2)
C4 C3 C8 C7 0.8(4)
C2 C3 C8 C7 -178.2(2)
C6 C7 C8 C3 -0.8(4)
N2 N1 C9 C6 -113.0(2)
C10 N1 C9 C6 67.8(3)
C5 C6 C9 N1 -135.7(2)
C7 C6 C9 N1 46.6(3)
N2 N1 C10 C11 -0.2(3)
C9 N1 C10 C11 179.0(2)
N1 C10 C11 N3 0.1(3)
N1 C10 C11 C12 179.6(2)
N2 N3 C11 C10 0.0(3)
N2 N3 C11 C12 -179.5(2)
C16 N4 C12 C13 -0.2(3)
C16 N4 C12 C11 -179.9(2)
C10 C11 C12 N4 0.5(4)
N3 C11 C12 N4 179.9(2)
C10 C11 C12 C13 -179.2(2)
N3 C11 C12 C13 0.3(3)
N4 C12 C13 C14 -1.4(4)
C11 C12 C13 C14 178.3(2)
C12 C13 C14 C15 1.4(4)
C13 C14 C15 C16 0.0(4)
C12 N4 C16 C15 1.8(3)
C12 N4 C16 C17 -178.8(2)
C14 C15 C16 N4 -1.7(4)
C14 C15 C16 C17 178.9(2)
N6 N5 C17 C18 0.1(3)
N6 N5 C17 C16 -178.4(2)
N4 C16 C17 N5 179.1(2)
C15 C16 C17 N5 -1.4(3)
N4 C16 C17 C18 1.0(4)
C15 C16 C17 C18 -179.6(2)
N6 N7 C18 C17 -0.1(3)
C19 N7 C18 C17 -176.5(2)
N5 C17 C18 N7 0.0(3)
C16 C17 C18 N7 178.3(2)
N6 N7 C19 C20 107.6(2)
C18 N7 C19 C20 -76.2(3)
N7 C19 C20 C21 152.0(2)
N7 C19 C20 C25 -30.4(3)
C25 C20 C21 C22 0.1(4)
C19 C20 C21 C22 177.8(2)
C20 C21 C22 C23 -0.7(4)
C21 C22 C23 C24 0.4(4)
C21 C22 C23 C26 -179.7(2)
C22 C23 C24 C25 0.5(4)
C26 C23 C24 C25 -179.4(2)
C21 C20 C25 C24 0.7(4)
C19 C20 C25 C24 -176.8(2)
C23 C24 C25 C20 -1.0(4)
C27 O4 C26 O3 0.7(4)
C27 O4 C26 C23 -179.7(2)
C24 C23 C26 O3 3.3(4)
C22 C23 C26 O3 -176.6(3)
C24 C23 C26 O4 -176.3(2)
C22 C23 C26 O4 3.8(3)
